data_7042861
loop_
_publ_author_name
'Qu, Jingping'
'Zhang, Yahui'
'Yang, Dawei'
'Li, Ying'
'Wang, Baomin'
'Zhao, Xiangyu'

_publ_section_title
;
 Synthesis and Characterization of a Family of
 Thioether-Dithiolate-Bridged Heteronuclear Iron Complexes
;
_journal_name_full 'Dalton Trans.'
_journal_paper_doi 10.1039/C7DT00719A
_journal_year 2017
_chemical_formula_sum 'C28 H33.5 Co F12 Fe2 P2 S6'
_chemical_formula_weight 1022.98
_chemical_name_systematic
; 
 ? 
;
_space_group_IT_number 14
_symmetry_cell_setting Monoclinic'
_symmetry_space_group_name_Hall '-P 2ybc'
_symmetry_space_group_name_H-M 'P 1 21/c 1'
_atom_sites_solution_hydrogens geom
_atom_sites_solution_primary direct
_atom_sites_solution_secondary difmap
_audit_creation_method SHELXL-97
_audit_update_record
;
2015-10-18 deposited with the CCDC.
2017-05-01 downloaded from the CCDC.
;
_cell_angle_alpha 90.00
_cell_angle_beta 91.9193(12)
_cell_angle_gamma 90.00
_cell_formula_units_Z 8
_cell_length_a 39.9194(12)
_cell_length_b 11.8698(3)
_cell_length_c 18.0617(6)
_cell_measurement_temperature 173(2)
_cell_volume 8553.5(4)
_computing_cell_refinement 'Bruker SAINT'
_computing_data_collection 'Bruker APEX2'
_computing_data_reduction 'Bruker SAINT'
_computing_molecular_graphics 'Bruker SHELXTL'
_computing_publication_material 'Bruker SHELXTL'
_computing_structure_refinement 'SHELXL-2014 (Sheldrick 2014)'
_computing_structure_solution 'SHELXS-97 (Sheldrick 2008)'
_diffrn_ambient_temperature 173(2)
_diffrn_measured_fraction_theta_full 0.999
_diffrn_measured_fraction_theta_max 0.999
_diffrn_measurement_device_type 'Bruker APEX-II CCD'
_diffrn_measurement_method '\f and \w scans'
_diffrn_radiation_type MoK\a
_diffrn_radiation_wavelength 0.71073
_diffrn_reflns_av_R_equivalents 0.0412
_diffrn_reflns_av_sigmaI/netI 0.0263
_diffrn_reflns_limit_h_max 47
_diffrn_reflns_limit_h_min -47
_diffrn_reflns_limit_k_max 14
_diffrn_reflns_limit_k_min -14
_diffrn_reflns_limit_l_max 21
_diffrn_reflns_limit_l_min -21
_diffrn_reflns_number 147304
_diffrn_reflns_theta_full 25.00
_diffrn_reflns_theta_max 25.00
_diffrn_reflns_theta_min 2.00
_exptl_absorpt_coefficient_mu 1.493
_exptl_absorpt_correction_T_max 0.7854
_exptl_absorpt_correction_T_min 0.6629
_exptl_absorpt_correction_type empirical
_exptl_absorpt_process_details SADABS
_exptl_crystal_colour black
_exptl_crystal_density_diffrn 1.589
_exptl_crystal_density_method 'not measured'
_exptl_crystal_description block
_exptl_crystal_F_000 4116
_exptl_crystal_size_max 0.30
_exptl_crystal_size_mid 0.20
_exptl_crystal_size_min 0.17
_refine_diff_density_max 0.955
_refine_diff_density_min -0.822
_refine_diff_density_rms 0.235
_refine_ls_extinction_method none
_refine_ls_goodness_of_fit_ref 1.197
_refine_ls_hydrogen_treatment 'riding mode'
_refine_ls_matrix_type full
_refine_ls_number_parameters 965
_refine_ls_number_reflns 15051
_refine_ls_number_restraints 1
_refine_ls_restrained_S_all 1.229
_refine_ls_R_factor_all 0.0533
_refine_ls_R_factor_gt 0.0412
_refine_ls_shift/su_max 0.001
_refine_ls_shift/su_mean 0.000
_refine_ls_structure_factor_coef Fsqd
_refine_ls_weighting_details 'calc w=1/[\s^2^(Fo^2^)+(0.0560P)^2^+10.0434P] where P=(Fo^2^+2Fc^2^)/3'
_refine_ls_weighting_scheme calc
_refine_ls_wR_factor_gt 0.1111
_refine_ls_wR_factor_ref 0.1158
_reflns_number_gt 12794
_reflns_number_total 15051
_reflns_threshold_expression >2sigma(I)
_cod_data_source_file c7dt00719a2.cif
_cod_data_source_block 1
_cod_original_sg_symbol_H-M P2(1)/c
_cod_original_formula_sum 'C28 H33.50 Co F12 Fe2 P2 S6'
_cod_database_code 7042861

loop_
_symmetry_equiv_pos_as_xyz
'x, y, z'
'-x, y+1/2, -z+1/2'
'-x, -y, -z'
'x, -y-1/2, z-1/2'

loop_
_atom_site_label
_atom_site_type_symbol
_atom_site_fract_x
_atom_site_fract_y
_atom_site_fract_z
_atom_site_U_iso_or_equiv
_atom_site_adp_type
_atom_site_occupancy
_atom_site_symmetry_multiplicity
_atom_site_calc_flag
_atom_site_refinement_flags
_atom_site_disorder_assembly
_atom_site_disorder_group
Fe1 Fe 0.413841(12) 0.56497(4) 0.29732(3) 0.01684(13) Uani 1 1 d . . .
Fe2 Fe 0.313472(13) 0.80877(4) 0.21756(3) 0.01645(12) Uani 1 1 d . . .
Co1 Co 0.360443(12) 0.66591(4) 0.24826(3) 0.01647(12) Uani 1 1 d . . .
S4 S 0.30729(2) 0.62305(7) 0.22702(5) 0.0195(2) Uani 1 1 d . . .
S1 S 0.39458(2) 0.56621(8) 0.18135(5) 0.0217(2) Uani 1 1 d . . .
S2 S 0.37084(2) 0.61454(8) 0.36550(5) 0.0192(2) Uani 1 1 d . . .
S5 S 0.36769(2) 0.83915(8) 0.20530(5) 0.0223(2) Uani 1 1 d . . .
S3 S 0.39730(2) 0.38584(8) 0.30508(6) 0.0258(2) Uani 1 1 d . . .
S6 S 0.30777(3) 0.79074(9) 0.09474(5) 0.0301(2) Uani 1 1 d . . .
P1 P 0.55952(3) 0.62397(10) 0.36132(8) 0.0451(3) Uani 1 1 d . . .
C15 C 0.28832(9) 0.8320(3) 0.3173(2) 0.0218(8) Uani 1 1 d . . .
C14 C 0.31321(9) 0.9161(3) 0.3113(2) 0.0217(8) Uani 1 1 d . . .
C11 C 0.26493(9) 0.8437(3) 0.2563(2) 0.0239(9) Uani 1 1 d . . .
C1 C 0.46444(9) 0.5394(3) 0.2757(2) 0.0235(9) Uani 1 1 d . . .
C28 C 0.37631(12) 0.8333(4) 0.1065(2) 0.0368(11) Uani 1 1 d . . .
H28A H 0.3940 0.8885 0.0951 0.044 Uiso 1 1 calc R . .
H28B H 0.3845 0.7572 0.0938 0.044 Uiso 1 1 calc R . .
C22 C 0.34733(10) 0.4853(3) 0.3844(2) 0.0279(9) Uani 1 1 d . . .
H22A H 0.3370 0.4914 0.4333 0.033 Uiso 1 1 calc R . .
H22B H 0.3292 0.4754 0.3462 0.033 Uiso 1 1 calc R . .
C24 C 0.37958(10) 0.4236(3) 0.1619(2) 0.0298(10) Uani 1 1 d . . .
H24A H 0.3615 0.4266 0.1231 0.036 Uiso 1 1 calc R . .
H24B H 0.3982 0.3781 0.1426 0.036 Uiso 1 1 calc R . .
C2 C 0.45633(9) 0.6554(3) 0.2613(2) 0.0252(9) Uani 1 1 d . . .
C12 C 0.27527(10) 0.9366(3) 0.2126(2) 0.0261(9) Uani 1 1 d . . .
C13 C 0.30500(10) 0.9811(3) 0.2459(2) 0.0251(9) Uani 1 1 d . . .
F6 F 0.53534(8) 0.6544(3) 0.2927(2) 0.0823(11) Uani 1 1 d . . .
C23 C 0.36660(10) 0.3677(3) 0.2293(2) 0.0284(9) Uani 1 1 d . . .
H23A H 0.3629 0.2865 0.2196 0.034 Uiso 1 1 calc R . .
H23B H 0.3450 0.4020 0.2424 0.034 Uiso 1 1 calc R . .
C27 C 0.34485(12) 0.8593(4) 0.0606(2) 0.0425(12) Uani 1 1 d . . .
H27A H 0.3481 0.8351 0.0089 0.051 Uiso 1 1 calc R . .
H27B H 0.3412 0.9418 0.0602 0.051 Uiso 1 1 calc R . .
F3 F 0.58328(8) 0.5944(3) 0.4317(2) 0.0782(11) Uani 1 1 d . . .
C7 C 0.46173(11) 0.7143(4) 0.1904(2) 0.0350(10) Uani 1 1 d . . .
H7A H 0.4841 0.7482 0.1917 0.053 Uiso 1 1 calc R . .
H7B H 0.4448 0.7735 0.1832 0.053 Uiso 1 1 calc R . .
H7C H 0.4598 0.6603 0.1495 0.053 Uiso 1 1 calc R . .
C19 C 0.34110(10) 0.9409(4) 0.3658(2) 0.0332(10) Uani 1 1 d . . .
H19A H 0.3333 0.9939 0.4031 0.050 Uiso 1 1 calc R . .
H19B H 0.3599 0.9742 0.3400 0.050 Uiso 1 1 calc R . .
H19C H 0.3484 0.8708 0.3900 0.050 Uiso 1 1 calc R . .
C21 C 0.37048(10) 0.3843(3) 0.3841(2) 0.0319(10) Uani 1 1 d . . .
H21A H 0.3569 0.3145 0.3830 0.038 Uiso 1 1 calc R . .
H21B H 0.3846 0.3840 0.4303 0.038 Uiso 1 1 calc R . .
C17 C 0.25730(12) 0.9833(4) 0.1452(3) 0.0433(12) Uani 1 1 d . . .
H17A H 0.2413 1.0408 0.1601 0.065 Uiso 1 1 calc R . .
H17B H 0.2453 0.9225 0.1189 0.065 Uiso 1 1 calc R . .
H17C H 0.2736 1.0171 0.1124 0.065 Uiso 1 1 calc R . .
C10 C 0.46902(11) 0.4124(4) 0.3928(3) 0.0371(11) Uani 1 1 d . . .
H10A H 0.4922 0.4167 0.4119 0.056 Uiso 1 1 calc R . .
H10B H 0.4666 0.3482 0.3589 0.056 Uiso 1 1 calc R . .
H10C H 0.4540 0.4025 0.4342 0.056 Uiso 1 1 calc R . .
F4 F 0.59113(8) 0.6380(4) 0.3130(2) 0.0964(13) Uani 1 1 d . . .
C4 C 0.44872(9) 0.6203(3) 0.3843(2) 0.0252(9) Uani 1 1 d . . .
C26 C 0.29865(11) 0.5736(3) 0.1324(2) 0.0304(10) Uani 1 1 d . . .
H26A H 0.3057 0.4940 0.1285 0.036 Uiso 1 1 calc R . .
H26B H 0.2742 0.5772 0.1213 0.036 Uiso 1 1 calc R . .
C3 C 0.44574(9) 0.7036(3) 0.3286(2) 0.0243(9) Uani 1 1 d . . .
C25 C 0.31663(11) 0.6429(3) 0.0764(2) 0.0312(10) Uani 1 1 d . . .
H25A H 0.3087 0.6226 0.0256 0.037 Uiso 1 1 calc R . .
H25B H 0.3411 0.6288 0.0807 0.037 Uiso 1 1 calc R . .
C20 C 0.28575(11) 0.7548(4) 0.3798(2) 0.0355(10) Uani 1 1 d . . .
H20A H 0.2726 0.7901 0.4184 0.053 Uiso 1 1 calc R . .
H20B H 0.3082 0.7372 0.4000 0.053 Uiso 1 1 calc R . .
H20C H 0.2747 0.6852 0.3631 0.053 Uiso 1 1 calc RD . .
F5 F 0.55649(9) 0.4950(3) 0.3412(2) 0.0783(11) Uani 1 1 d . . .
C8 C 0.43707(10) 0.8240(3) 0.3413(3) 0.0335(10) Uani 1 1 d . . .
H8A H 0.4575 0.8662 0.3551 0.050 Uiso 1 1 calc R . .
H8B H 0.4212 0.8292 0.3814 0.050 Uiso 1 1 calc R . .
H8C H 0.4269 0.8559 0.2959 0.050 Uiso 1 1 calc R . .
C18 C 0.32373(11) 1.0831(3) 0.2225(3) 0.0402(11) Uani 1 1 d . . .
H18A H 0.3138 1.1503 0.2444 0.060 Uiso 1 1 calc R . .
H18B H 0.3225 1.0892 0.1684 0.060 Uiso 1 1 calc R . .
H18C H 0.3472 1.0768 0.2394 0.060 Uiso 1 1 calc R . .
F2 F 0.56191(9) 0.7537(3) 0.3836(3) 0.0978(14) Uani 1 1 d . . .
C9 C 0.44316(11) 0.6400(4) 0.4650(2) 0.0394(11) Uani 1 1 d . . .
H9A H 0.4641 0.6650 0.4894 0.059 Uiso 1 1 calc R . .
H9B H 0.4357 0.5698 0.4878 0.059 Uiso 1 1 calc R . .
H9C H 0.4260 0.6981 0.4704 0.059 Uiso 1 1 calc R . .
C16 C 0.23356(10) 0.7758(4) 0.2434(3) 0.0374(11) Uani 1 1 d . . .
H16A H 0.2149 0.8124 0.2680 0.056 Uiso 1 1 calc R . .
H16B H 0.2369 0.6999 0.2638 0.056 Uiso 1 1 calc R . .
H16C H 0.2284 0.7707 0.1901 0.056 Uiso 1 1 calc R . .
C5 C 0.46020(9) 0.5186(3) 0.3523(2) 0.0259(9) Uani 1 1 d . . .
C6 C 0.47884(10) 0.4585(4) 0.2212(3) 0.0360(11) Uani 1 1 d . . .
H6A H 0.5033 0.4643 0.2232 0.054 Uiso 1 1 calc R . .
H6B H 0.4703 0.4769 0.1711 0.054 Uiso 1 1 calc R . .
H6C H 0.4722 0.3814 0.2337 0.054 Uiso 1 1 calc R . .
F1 F 0.52799(8) 0.6124(3) 0.4130(2) 0.0760(10) Uani 1 1 d . . .
Fe4 Fe 0.183009(12) 0.31160(4) 0.29945(3) 0.01493(12) Uani 1 1 d . . .
Co2 Co 0.141818(12) 0.15513(4) 0.25105(3) 0.01759(12) Uani 1 1 d . . .
Fe3 Fe 0.089326(12) 0.06726(4) 0.18539(3) 0.01672(12) Uani 1 1 d . . .
S7 S 0.12807(2) 0.16773(8) 0.12969(5) 0.0192(2) Uani 1 1 d . . .
S12 S 0.19007(2) 0.25836(8) 0.41755(5) 0.0219(2) Uani 1 1 d . . .
S11 S 0.12844(2) 0.30886(8) 0.31381(5) 0.0209(2) Uani 1 1 d . . .
S10 S 0.19673(2) 0.13585(7) 0.26586(5) 0.0186(2) Uani 1 1 d . . .
S8 S 0.11164(2) 0.01633(8) 0.29522(5) 0.0223(2) Uani 1 1 d . . .
S9 S 0.11130(2) -0.08895(8) 0.13750(6) 0.0265(2) Uani 1 1 d . . .
C44 C 0.20428(9) 0.3820(3) 0.2039(2) 0.0213(8) Uani 1 1 d . . .
C45 C 0.22964(9) 0.3781(3) 0.2623(2) 0.0219(8) Uani 1 1 d . . .
C54 C 0.13041(11) -0.1218(3) 0.2806(2) 0.0328(10) Uani 1 1 d . . .
H54A H 0.1488 -0.1339 0.3179 0.039 Uiso 1 1 calc R . .
H54B H 0.1133 -0.1809 0.2877 0.039 Uiso 1 1 calc R . .
C51 C 0.15515(9) 0.0666(3) 0.0835(2) 0.0260(9) Uani 1 1 d . . .
H51A H 0.1641 0.1015 0.0385 0.031 Uiso 1 1 calc R . .
H51B H 0.1743 0.0465 0.1171 0.031 Uiso 1 1 calc R . .
C50 C 0.26271(9) 0.3193(3) 0.2582(2) 0.0300(10) Uani 1 1 d . . .
H50A H 0.2794 0.3713 0.2389 0.045 Uiso 1 1 calc R . .
H50B H 0.2604 0.2539 0.2253 0.045 Uiso 1 1 calc R . .
H50C H 0.2700 0.2941 0.3079 0.045 Uiso 1 1 calc R . .
C33 C 0.04990(9) 0.1196(3) 0.1107(2) 0.0245(9) Uani 1 1 d . . .
C49 C 0.20770(10) 0.3317(3) 0.1285(2) 0.0284(9) Uani 1 1 d . . .
H49A H 0.2187 0.3858 0.0964 0.043 Uiso 1 1 calc R . .
H49B H 0.1854 0.3135 0.1074 0.043 Uiso 1 1 calc R . .
H49C H 0.2212 0.2628 0.1324 0.043 Uiso 1 1 calc R . .
C53 C 0.14392(11) -0.1326(4) 0.2049(3) 0.0404(11) Uani 1 1 d . . .
H53A H 0.1505 -0.2116 0.1956 0.049 Uiso 1 1 calc R . .
H53B H 0.1640 -0.0843 0.2004 0.049 Uiso 1 1 calc R . .
C48 C 0.14754(10) 0.4859(3) 0.1822(2) 0.0292(9) Uani 1 1 d . . .
H48A H 0.1527 0.5541 0.1542 0.044 Uiso 1 1 calc R . .
H48B H 0.1290 0.5014 0.2150 0.044 Uiso 1 1 calc R . .
H48C H 0.1411 0.4253 0.1478 0.044 Uiso 1 1 calc R . .
C41 C 0.21873(9) 0.4456(3) 0.3216(2) 0.0222(8) Uani 1 1 d . . .
C56 C 0.20762(10) 0.0587(3) 0.3520(2) 0.0266(9) Uani 1 1 d . . .
H56A H 0.1880 0.0143 0.3672 0.032 Uiso 1 1 calc R . .
H56B H 0.2262 0.0056 0.3429 0.032 Uiso 1 1 calc R . .
C58 C 0.15041(9) 0.1934(4) 0.4397(2) 0.0266(9) Uani 1 1 d . . .
H58A H 0.1485 0.1180 0.4166 0.032 Uiso 1 1 calc R . .
H58B H 0.1489 0.1847 0.4940 0.032 Uiso 1 1 calc R . .
C42 C 0.18636(9) 0.4895(3) 0.3012(2) 0.0217(8) Uani 1 1 d . . .
C52 C 0.13571(12) -0.0393(4) 0.0621(3) 0.0432(12) Uani 1 1 d . . .
H52A H 0.1516 -0.0989 0.0478 0.052 Uiso 1 1 calc R . .
H52B H 0.1206 -0.0231 0.0188 0.052 Uiso 1 1 calc R . .
C43 C 0.17771(9) 0.4508(3) 0.2275(2) 0.0215(8) Uani 1 1 d . . .
C57 C 0.12290(10) 0.2685(4) 0.4102(2) 0.0295(9) Uani 1 1 d . . .
H57A H 0.1221 0.3373 0.4411 0.035 Uiso 1 1 calc R . .
H57B H 0.1012 0.2291 0.4142 0.035 Uiso 1 1 calc R . .
C39 C 0.05965(10) 0.3221(3) 0.1615(2) 0.0289(9) Uani 1 1 d . . .
H39A H 0.0381 0.3612 0.1557 0.043 Uiso 1 1 calc R . .
H39B H 0.0729 0.3352 0.1175 0.043 Uiso 1 1 calc R . .
H39C H 0.0719 0.3510 0.2054 0.043 Uiso 1 1 calc R . .
C32 C 0.04103(9) 0.0137(3) 0.1412(2) 0.0279(9) Uani 1 1 d . . .
C47 C 0.16652(11) 0.5690(3) 0.3474(3) 0.0349(10) Uani 1 1 d . . .
H47A H 0.1731 0.6467 0.3368 0.052 Uiso 1 1 calc R . .
H47B H 0.1709 0.5527 0.4000 0.052 Uiso 1 1 calc R . .
H47C H 0.1426 0.5594 0.3354 0.052 Uiso 1 1 calc R . .
C55 C 0.21803(10) 0.1382(3) 0.4132(2) 0.0261(9) Uani 1 1 d . . .
H55A H 0.2411 0.1651 0.4051 0.031 Uiso 1 1 calc R . .
H55B H 0.2182 0.0976 0.4610 0.031 Uiso 1 1 calc R . .
C31 C 0.03990(9) 0.0258(3) 0.2188(2) 0.0259(9) Uani 1 1 d . . .
C46 C 0.23783(11) 0.4672(3) 0.3926(2) 0.0356(10) Uani 1 1 d . . .
H46A H 0.2522 0.5334 0.3869 0.053 Uiso 1 1 calc RD . .
H46B H 0.2517 0.4015 0.4053 0.053 Uiso 1 1 calc R . .
H46C H 0.2221 0.4810 0.4321 0.053 Uiso 1 1 calc R . .
C40 C 0.04388(10) 0.1911(4) 0.3115(2) 0.0303(10) Uani 1 1 d . . .
H40A H 0.0208 0.2171 0.3169 0.046 Uiso 1 1 calc R . .
H40B H 0.0593 0.2551 0.3175 0.046 Uiso 1 1 calc R . .
H40C H 0.0493 0.1344 0.3495 0.046 Uiso 1 1 calc R . .
C34 C 0.05368(8) 0.1985(3) 0.1703(2) 0.0208(8) Uani 1 1 d . . .
C35 C 0.04737(8) 0.1410(3) 0.2372(2) 0.0209(8) Uani 1 1 d . . .
C38 C 0.05128(10) 0.1483(4) 0.0302(2) 0.0359(11) Uani 1 1 d . . .
H38A H 0.0288 0.1690 0.0112 0.054 Uiso 1 1 calc R . .
H38B H 0.0593 0.0830 0.0028 0.054 Uiso 1 1 calc R . .
H38C H 0.0666 0.2119 0.0238 0.054 Uiso 1 1 calc R . .
C37 C 0.03195(11) -0.0901(4) 0.0973(3) 0.0430(12) Uani 1 1 d . . .
H37A H 0.0078 -0.0901 0.0854 0.065 Uiso 1 1 calc R . .
H37B H 0.0378 -0.1572 0.1266 0.065 Uiso 1 1 calc R . .
H37C H 0.0443 -0.0907 0.0514 0.065 Uiso 1 1 calc R . .
C36 C 0.02904(11) -0.0621(4) 0.2725(3) 0.0419(12) Uani 1 1 d . . .
H36A H 0.0046 -0.0599 0.2759 0.063 Uiso 1 1 calc R . .
H36B H 0.0395 -0.0471 0.3213 0.063 Uiso 1 1 calc R . .
H36C H 0.0359 -0.1366 0.2553 0.063 Uiso 1 1 calc R . .
P2 P 0.30509(3) 0.27148(9) 0.01445(6) 0.0232(2) Uani 1 1 d . . .
F10 F 0.28985(7) 0.3940(2) 0.00250(15) 0.0488(7) Uani 1 1 d . . .
F12 F 0.30922(6) 0.2939(2) 0.10178(12) 0.0355(6) Uani 1 1 d . . .
F11 F 0.30088(6) 0.2488(2) -0.07311(12) 0.0394(6) Uani 1 1 d . . .
F9 F 0.31981(7) 0.1478(2) 0.02596(15) 0.0505(7) Uani 1 1 d . . .
F8 F 0.26829(6) 0.2238(2) 0.02525(15) 0.0471(7) Uani 1 1 d . . .
F7 F 0.34170(7) 0.3191(3) 0.00270(16) 0.0577(8) Uani 1 1 d . . .
P4 P 0.05736(3) 0.60538(10) 0.34739(7) 0.0331(3) Uani 1 1 d . . .
F24 F 0.03046(7) 0.6470(3) 0.28678(18) 0.0628(9) Uani 1 1 d . . .
F22 F 0.03125(8) 0.6176(3) 0.40982(19) 0.0749(10) Uani 1 1 d . . .
F20 F 0.06960(9) 0.7308(3) 0.3606(2) 0.0860(12) Uani 1 1 d . . .
F21 F 0.08455(7) 0.5643(3) 0.40813(18) 0.0731(10) Uani 1 1 d . . .
F23 F 0.04537(10) 0.4806(3) 0.3345(2) 0.0845(11) Uani 1 1 d . . .
F19 F 0.08387(8) 0.5939(4) 0.2851(2) 0.0961(14) Uani 1 1 d . . .
P3 P 0.19927(3) -0.17377(11) 0.51318(7) 0.0426(3) Uani 1 1 d . . .
F16 F 0.18107(7) -0.0550(2) 0.50763(17) 0.0541(8) Uani 1 1 d . A .
F14 F 0.2135(2) -0.1248(7) 0.5979(4) 0.084(3) Uani 0.553(10) 1 d P A 1
F18 F 0.1695(3) -0.2169(9) 0.5556(8) 0.107(5) Uani 0.553(10) 1 d P A 1
F17 F 0.1900(4) -0.1955(8) 0.4369(5) 0.113(6) Uani 0.553(10) 1 d P A 1
F13 F 0.2218(4) -0.2765(11) 0.5295(9) 0.092(5) Uani 0.553(10) 1 d P A 1
F15 F 0.23320(18) -0.1043(6) 0.4868(6) 0.071(3) Uani 0.553(10) 1 d P A 1
F14' F 0.1834(3) -0.2031(11) 0.5869(6) 0.075(5) Uani 0.447(10) 1 d P A 2
F18' F 0.1636(2) -0.2353(8) 0.4743(6) 0.074(3) Uani 0.447(10) 1 d P A 2
F17' F 0.2108(3) -0.1680(10) 0.4278(7) 0.087(5) Uani 0.447(10) 1 d P A 2
F13' F 0.2118(5) -0.3085(13) 0.5075(9) 0.058(3) Uani 0.447(10) 1 d P A 2
F15' F 0.2311(2) -0.1411(11) 0.5393(9) 0.111(5) Uani 0.447(10) 1 d P A 2

loop_
_atom_site_aniso_label
_atom_site_aniso_U_11
_atom_site_aniso_U_22
_atom_site_aniso_U_33
_atom_site_aniso_U_23
_atom_site_aniso_U_13
_atom_site_aniso_U_12
Fe1 0.0133(3) 0.0154(3) 0.0219(3) -0.0005(2) 0.0032(2) -0.0005(2)
Fe2 0.0198(3) 0.0141(3) 0.0155(3) -0.0016(2) 0.0017(2) 0.0025(2)
Co1 0.0157(3) 0.0162(2) 0.0176(3) 0.0012(2) 0.0035(2) 0.00112(19)
S4 0.0195(5) 0.0154(4) 0.0235(5) -0.0018(4) 0.0001(4) -0.0001(4)
S1 0.0211(5) 0.0235(5) 0.0206(5) -0.0043(4) 0.0048(4) 0.0007(4)
S2 0.0175(5) 0.0220(5) 0.0182(5) 0.0009(4) 0.0036(4) -0.0004(4)
S5 0.0237(5) 0.0176(5) 0.0263(5) 0.0006(4) 0.0098(4) -0.0006(4)
S3 0.0207(5) 0.0159(5) 0.0408(6) 0.0034(4) 0.0011(4) 0.0002(4)
S6 0.0456(6) 0.0277(5) 0.0167(5) -0.0005(4) -0.0033(4) 0.0125(5)
P1 0.0278(6) 0.0295(6) 0.0774(10) 0.0162(6) -0.0060(6) -0.0081(5)
C15 0.024(2) 0.024(2) 0.019(2) -0.0067(16) 0.0088(16) 0.0025(16)
C14 0.023(2) 0.0190(19) 0.023(2) -0.0087(16) 0.0034(16) 0.0026(16)
C11 0.019(2) 0.024(2) 0.028(2) -0.0076(17) 0.0062(17) 0.0028(16)
C1 0.0114(18) 0.024(2) 0.035(2) -0.0027(17) 0.0044(16) -0.0023(15)
C28 0.052(3) 0.029(2) 0.031(2) 0.0057(19) 0.026(2) 0.001(2)
C22 0.028(2) 0.031(2) 0.025(2) 0.0053(18) 0.0077(17) -0.0055(18)
C24 0.029(2) 0.023(2) 0.037(2) -0.0152(18) 0.0020(19) 0.0001(17)
C2 0.0160(19) 0.025(2) 0.035(2) -0.0002(18) 0.0019(17) -0.0075(16)
C12 0.026(2) 0.026(2) 0.027(2) -0.0049(17) 0.0040(17) 0.0136(17)
C13 0.027(2) 0.0155(19) 0.033(2) -0.0039(17) 0.0091(18) 0.0062(16)
F6 0.060(2) 0.079(2) 0.106(3) 0.040(2) -0.028(2) -0.0076(18)
C23 0.020(2) 0.020(2) 0.045(3) -0.0088(18) -0.0007(18) -0.0017(16)
C27 0.067(3) 0.035(3) 0.026(2) 0.013(2) 0.015(2) 0.005(2)
F3 0.057(2) 0.075(2) 0.100(3) 0.025(2) -0.0336(19) -0.0116(17)
C7 0.032(2) 0.032(2) 0.041(3) 0.004(2) 0.011(2) -0.0077(19)
C19 0.029(2) 0.035(2) 0.035(2) -0.015(2) -0.0008(19) -0.0007(19)
C21 0.027(2) 0.028(2) 0.041(3) 0.0144(19) 0.0038(19) -0.0047(18)
C17 0.044(3) 0.047(3) 0.038(3) -0.002(2) -0.004(2) 0.025(2)
C10 0.028(2) 0.037(3) 0.046(3) 0.009(2) -0.008(2) 0.0070(19)
F4 0.048(2) 0.126(3) 0.116(3) 0.033(3) 0.022(2) -0.015(2)
C4 0.0132(18) 0.032(2) 0.030(2) -0.0042(18) -0.0027(16) -0.0035(16)
C26 0.035(2) 0.026(2) 0.030(2) -0.0105(18) -0.0086(19) 0.0041(18)
C3 0.0112(18) 0.029(2) 0.032(2) -0.0069(18) 0.0017(16) -0.0077(16)
C25 0.043(3) 0.029(2) 0.022(2) -0.0099(18) -0.0039(19) 0.0114(19)
C20 0.043(3) 0.039(3) 0.025(2) -0.0033(19) 0.013(2) 0.001(2)
F5 0.086(2) 0.0367(17) 0.111(3) -0.0056(18) -0.013(2) -0.0015(16)
C8 0.028(2) 0.025(2) 0.048(3) -0.0098(19) 0.002(2) -0.0015(18)
C18 0.041(3) 0.017(2) 0.063(3) 0.005(2) 0.013(2) 0.0025(19)
F2 0.074(2) 0.0322(17) 0.185(4) 0.010(2) -0.027(3) -0.0165(16)
C9 0.032(2) 0.057(3) 0.029(2) -0.008(2) -0.0021(19) 0.000(2)
C16 0.023(2) 0.040(3) 0.050(3) -0.016(2) 0.005(2) -0.0044(19)
C5 0.0131(18) 0.029(2) 0.036(2) 0.0010(18) -0.0016(17) 0.0001(16)
C6 0.026(2) 0.036(2) 0.047(3) -0.008(2) 0.013(2) 0.0034(19)
F1 0.0460(19) 0.086(3) 0.097(3) -0.008(2) 0.0119(18) -0.0198(18)
Fe4 0.0144(3) 0.0153(3) 0.0152(3) 0.0004(2) 0.0016(2) -0.0014(2)
Co2 0.0164(3) 0.0210(3) 0.0155(3) -0.0025(2) 0.0013(2) -0.0036(2)
Fe3 0.0135(3) 0.0176(3) 0.0189(3) -0.0016(2) -0.0011(2) -0.0002(2)
S7 0.0166(5) 0.0230(5) 0.0179(5) 0.0018(4) 0.0010(4) 0.0009(4)
S12 0.0227(5) 0.0276(5) 0.0152(5) -0.0009(4) 0.0001(4) -0.0084(4)
S11 0.0154(4) 0.0214(5) 0.0263(5) -0.0027(4) 0.0037(4) -0.0002(4)
S10 0.0171(5) 0.0187(5) 0.0201(5) -0.0014(4) 0.0022(4) 0.0001(4)
S8 0.0194(5) 0.0266(5) 0.0207(5) 0.0041(4) -0.0001(4) -0.0043(4)
S9 0.0239(5) 0.0212(5) 0.0339(6) -0.0080(4) -0.0057(4) 0.0029(4)
C44 0.0205(19) 0.0193(19) 0.025(2) 0.0085(16) 0.0050(16) -0.0019(15)
C45 0.021(2) 0.0165(19) 0.029(2) 0.0067(16) 0.0055(16) -0.0063(15)
C54 0.035(2) 0.022(2) 0.042(3) 0.0120(19) -0.004(2) -0.0027(18)
C51 0.021(2) 0.037(2) 0.020(2) 0.0009(17) 0.0042(16) 0.0082(17)
C50 0.017(2) 0.034(2) 0.040(3) 0.0088(19) 0.0031(18) -0.0029(17)
C33 0.0104(18) 0.037(2) 0.026(2) -0.0045(18) -0.0035(16) 0.0026(16)
C49 0.031(2) 0.036(2) 0.019(2) 0.0048(18) 0.0074(17) -0.0002(18)
C53 0.038(3) 0.030(2) 0.053(3) -0.001(2) -0.008(2) 0.010(2)
C48 0.030(2) 0.025(2) 0.032(2) 0.0109(18) -0.0001(18) 0.0026(17)
C41 0.023(2) 0.0178(19) 0.026(2) 0.0051(16) 0.0002(16) -0.0088(16)
C56 0.027(2) 0.020(2) 0.033(2) 0.0072(17) -0.0012(18) 0.0026(16)
C58 0.023(2) 0.042(2) 0.0145(19) -0.0015(17) 0.0034(16) -0.0099(18)
C42 0.022(2) 0.0141(18) 0.029(2) 0.0038(16) 0.0045(17) -0.0051(15)
C52 0.042(3) 0.051(3) 0.036(3) -0.012(2) -0.001(2) 0.016(2)
C43 0.022(2) 0.0179(19) 0.025(2) 0.0054(16) 0.0048(16) -0.0035(15)
C57 0.025(2) 0.041(2) 0.023(2) -0.0092(19) 0.0088(17) -0.0099(18)
C39 0.026(2) 0.024(2) 0.037(2) 0.0040(18) 0.0023(18) 0.0062(17)
C32 0.0084(18) 0.032(2) 0.043(3) -0.0063(19) -0.0029(17) -0.0019(16)
C47 0.036(2) 0.023(2) 0.046(3) -0.0052(19) 0.007(2) 0.0020(18)
C55 0.024(2) 0.031(2) 0.023(2) 0.0110(17) -0.0057(17) -0.0028(17)
C31 0.0143(19) 0.029(2) 0.034(2) 0.0019(18) 0.0005(17) -0.0034(16)
C46 0.037(2) 0.032(2) 0.038(3) -0.002(2) -0.010(2) -0.0140(19)
C40 0.022(2) 0.040(2) 0.029(2) -0.0015(19) 0.0019(18) 0.0047(18)
C34 0.0084(17) 0.026(2) 0.028(2) 0.0001(17) -0.0019(15) 0.0038(15)
C35 0.0079(17) 0.030(2) 0.025(2) 0.0002(17) 0.0025(15) 0.0037(15)
C38 0.021(2) 0.058(3) 0.028(2) -0.002(2) -0.0036(18) 0.004(2)
C37 0.025(2) 0.041(3) 0.062(3) -0.019(2) -0.012(2) -0.005(2)
C36 0.027(2) 0.038(3) 0.061(3) 0.016(2) 0.001(2) -0.007(2)
P2 0.0234(5) 0.0243(5) 0.0218(5) -0.0055(4) -0.0014(4) 0.0023(4)
F10 0.075(2) 0.0280(14) 0.0429(16) -0.0019(12) -0.0138(14) 0.0148(13)
F12 0.0507(15) 0.0334(13) 0.0223(12) -0.0074(10) -0.0029(11) 0.0062(11)
F11 0.0392(14) 0.0559(16) 0.0229(13) -0.0118(12) -0.0037(11) 0.0058(12)
F9 0.0699(19) 0.0391(15) 0.0421(16) -0.0087(12) -0.0032(14) 0.0294(14)
F8 0.0312(14) 0.0593(18) 0.0512(17) -0.0134(14) 0.0063(12) -0.0107(13)
F7 0.0333(15) 0.094(2) 0.0456(17) -0.0010(16) -0.0023(13) -0.0225(15)
P4 0.0218(6) 0.0354(6) 0.0423(7) 0.0101(5) 0.0009(5) -0.0008(5)
F24 0.0347(16) 0.078(2) 0.075(2) 0.0261(18) -0.0179(15) -0.0015(15)
F22 0.0481(19) 0.114(3) 0.064(2) -0.008(2) 0.0212(16) 0.0017(19)
F20 0.084(3) 0.052(2) 0.119(3) 0.020(2) -0.026(2) -0.0318(19)
F21 0.0419(17) 0.106(3) 0.070(2) 0.047(2) -0.0140(15) 0.0010(17)
F23 0.098(3) 0.0383(18) 0.116(3) -0.0038(19) -0.016(2) -0.0071(18)
F19 0.0455(19) 0.179(4) 0.065(2) 0.024(3) 0.0204(17) 0.027(2)
P3 0.0443(7) 0.0412(7) 0.0430(7) 0.0198(6) 0.0115(6) 0.0120(6)
F16 0.0605(18) 0.0370(15) 0.066(2) 0.0165(14) 0.0191(15) 0.0102(14)
F14 0.098(6) 0.100(6) 0.051(4) -0.004(4) -0.025(4) 0.025(5)
F18 0.088(7) 0.054(5) 0.182(16) 0.048(8) 0.047(8) -0.023(5)
F17 0.202(15) 0.070(6) 0.061(7) -0.037(5) -0.073(8) 0.010(8)
F13 0.137(13) 0.052(8) 0.090(11) 0.028(6) 0.033(8) 0.057(8)
F15 0.052(4) 0.058(4) 0.106(7) 0.015(4) 0.039(5) 0.014(3)
F14' 0.120(13) 0.071(8) 0.036(5) 0.020(4) 0.039(6) 0.049(9)
F18' 0.054(5) 0.074(6) 0.092(8) -0.027(5) -0.012(5) -0.020(4)
F17' 0.119(10) 0.068(8) 0.076(8) 0.043(6) 0.063(8) 0.053(7)
F13' 0.086(8) 0.037(7) 0.052(7) 0.004(4) 0.009(5) 0.025(5)
F15' 0.041(5) 0.136(11) 0.153(14) -0.054(10) -0.025(7) -0.032(6)

loop_
_atom_type_symbol
_atom_type_description
_atom_type_scat_dispersion_real
_atom_type_scat_dispersion_imag
_atom_type_scat_source
C C 0.0033 0.0016 'International Tables Vol C Tables 4.2.6.8 and 6.1.1.4'
H H 0.0000 0.0000 'International Tables Vol C Tables 4.2.6.8 and 6.1.1.4'
F F 0.0171 0.0103 'International Tables Vol C Tables 4.2.6.8 and 6.1.1.4'
P P 0.1023 0.0942 'International Tables Vol C Tables 4.2.6.8 and 6.1.1.4'
S S 0.1246 0.1234 'International Tables Vol C Tables 4.2.6.8 and 6.1.1.4'
Fe Fe 0.3463 0.8444 'International Tables Vol C Tables 4.2.6.8 and 6.1.1.4'
Co Co 0.3494 0.9721 'International Tables Vol C Tables 4.2.6.8 and 6.1.1.4'

loop_
_geom_angle_atom_site_label_1
_geom_angle_atom_site_label_2
_geom_angle_atom_site_label_3
_geom_angle
C1 Fe1 C2 39.79(15)
C1 Fe1 C5 39.19(15)
C2 Fe1 C5 65.56(15)
C1 Fe1 C3 65.92(14)
C2 Fe1 C3 38.82(15)
C5 Fe1 C3 65.11(15)
C1 Fe1 C4 65.05(15)
C2 Fe1 C4 64.47(15)
C5 Fe1 C4 38.51(15)
C3 Fe1 C4 38.27(15)
C1 Fe1 S1 97.57(11)
C2 Fe1 S1 87.85(11)
C5 Fe1 S1 135.21(11)
C3 Fe1 S1 115.44(11)
C4 Fe1 S1 151.81(11)
C1 Fe1 S2 155.38(11)
C2 Fe1 S2 132.32(11)
C5 Fe1 S2 118.79(11)
C3 Fe1 S2 96.52(11)
C4 Fe1 S2 90.42(11)
S1 Fe1 S2 105.83(4)
C1 Fe1 S3 99.39(11)
C2 Fe1 S3 137.77(11)
C5 Fe1 S3 88.80(11)
C3 Fe1 S3 152.70(11)
C4 Fe1 S3 115.32(11)
S1 Fe1 S3 88.37(4)
S2 Fe1 S3 88.96(4)
C1 Fe1 Co1 142.76(11)
C2 Fe1 Co1 108.60(11)
C5 Fe1 Co1 166.08(11)
C3 Fe1 Co1 102.16(11)
C4 Fe1 Co1 127.78(11)
S1 Fe1 Co1 54.03(3)
S2 Fe1 Co1 54.74(3)
S3 Fe1 Co1 102.79(3)
C15 Fe2 C14 39.10(14)
C15 Fe2 C11 39.41(15)
C14 Fe2 C11 65.81(14)
C15 Fe2 C13 65.62(15)
C14 Fe2 C13 39.54(15)
C11 Fe2 C13 65.22(15)
C15 Fe2 C12 65.58(15)
C14 Fe2 C12 65.60(15)
C11 Fe2 C12 38.94(15)
C13 Fe2 C12 38.52(15)
C15 Fe2 S5 124.00(11)
C14 Fe2 S5 90.75(11)
C11 Fe2 S5 155.20(11)
C13 Fe2 S5 91.78(11)
C12 Fe2 S5 125.13(12)
C15 Fe2 S4 90.38(11)
C14 Fe2 S4 122.04(11)
C11 Fe2 S4 93.64(11)
C13 Fe2 S4 155.57(11)
C12 Fe2 S4 128.43(12)
S5 Fe2 S4 106.29(4)
C15 Fe2 S6 145.64(11)
C14 Fe2 S6 148.04(11)
C11 Fe2 S6 106.40(11)
C13 Fe2 S6 108.52(11)
C12 Fe2 S6 88.72(11)
S5 Fe2 S6 89.06(4)
S4 Fe2 S6 88.48(4)
C15 Fe2 Co1 105.43(10)
C14 Fe2 Co1 104.29(10)
C11 Fe2 Co1 136.38(11)
C13 Fe2 Co1 134.30(11)
C12 Fe2 Co1 169.66(11)
S5 Fe2 Co1 54.63(3)
S4 Fe2 Co1 54.05(3)
S6 Fe2 Co1 101.54(3)
S1 Co1 S4 113.04(4)
S1 Co1 S5 102.48(4)
S4 Co1 S5 106.80(4)
S1 Co1 S2 106.02(4)
S4 Co1 S2 104.47(4)
S5 Co1 S2 124.26(4)
S1 Co1 Fe2 134.18(3)
S4 Co1 Fe2 54.86(3)
S5 Co1 Fe2 54.36(3)
S2 Co1 Fe2 119.73(3)
S1 Co1 Fe1 54.37(3)
S4 Co1 Fe1 137.17(3)
S5 Co1 Fe1 115.78(3)
S2 Co1 Fe1 54.58(3)
Fe2 Co1 Fe1 165.58(3)
C26 S4 Co1 112.79(14)
C26 S4 Fe2 105.32(14)
Co1 S4 Fe2 71.10(3)
C24 S1 Co1 113.56(14)
C24 S1 Fe1 106.14(14)
Co1 S1 Fe1 71.60(3)
C22 S2 Fe1 106.89(13)
C22 S2 Co1 108.97(13)
Fe1 S2 Co1 70.68(3)
C28 S5 Fe2 107.93(16)
C28 S5 Co1 109.66(14)
Fe2 S5 Co1 71.01(3)
C21 S3 C23 101.0(2)
C21 S3 Fe1 104.04(14)
C23 S3 Fe1 105.00(13)
C27 S6 C25 101.8(2)
C27 S6 Fe2 103.75(15)
C25 S6 Fe2 105.02(13)
F4 P1 F5 91.9(2)
F4 P1 F6 91.2(2)
F5 P1 F6 90.1(2)
F4 P1 F2 89.7(2)
F5 P1 F2 178.3(3)
F6 P1 F2 90.4(2)
F4 P1 F1 177.9(2)
F5 P1 F1 89.7(2)
F6 P1 F1 90.3(2)
F2 P1 F1 88.7(2)
F4 P1 F3 89.9(2)
F5 P1 F3 90.50(19)
F6 P1 F3 178.7(2)
F2 P1 F3 89.0(2)
F1 P1 F3 88.6(2)
C14 C15 C11 108.3(3)
C14 C15 C20 124.7(4)
C11 C15 C20 126.7(4)
C14 C15 Fe2 70.8(2)
C11 C15 Fe2 70.8(2)
C20 C15 Fe2 128.7(3)
C15 C14 C13 107.5(3)
C15 C14 C19 126.8(4)
C13 C14 C19 125.5(4)
C15 C14 Fe2 70.1(2)
C13 C14 Fe2 70.9(2)
C19 C14 Fe2 128.5(3)
C12 C11 C15 108.0(3)
C12 C11 C16 125.8(4)
C15 C11 C16 126.0(4)
C12 C11 Fe2 71.6(2)
C15 C11 Fe2 69.8(2)
C16 C11 Fe2 127.6(3)
C5 C1 C2 108.0(3)
C5 C1 C6 126.0(4)
C2 C1 C6 125.6(4)
C5 C1 Fe1 72.3(2)
C2 C1 Fe1 71.4(2)
C6 C1 Fe1 127.4(3)
C27 C28 S5 110.3(3)
C21 C22 S2 110.2(3)
C23 C24 S1 112.0(3)
C3 C2 C1 107.7(4)
C3 C2 C7 127.3(4)
C1 C2 C7 124.8(4)
C3 C2 Fe1 71.3(2)
C1 C2 Fe1 68.8(2)
C7 C2 Fe1 130.0(3)
C13 C12 C11 107.9(3)
C13 C12 C17 125.4(4)
C11 C12 C17 126.6(4)
C13 C12 Fe2 70.3(2)
C11 C12 Fe2 69.5(2)
C17 C12 Fe2 127.9(3)
C12 C13 C14 108.2(3)
C12 C13 C18 127.2(4)
C14 C13 C18 124.4(4)
C12 C13 Fe2 71.2(2)
C14 C13 Fe2 69.5(2)
C18 C13 Fe2 128.6(3)
C24 C23 S3 108.5(3)
C28 C27 S6 113.2(3)
C22 C21 S3 111.8(3)
C3 C4 C5 109.0(4)
C3 C4 C9 124.8(4)
C5 C4 C9 126.0(4)
C3 C4 Fe1 70.1(2)
C5 C4 Fe1 69.8(2)
C9 C4 Fe1 129.8(3)
C25 C26 S4 112.0(3)
C4 C3 C2 107.9(3)
C4 C3 C8 125.1(4)
C2 C3 C8 126.6(4)
C4 C3 Fe1 71.7(2)
C2 C3 Fe1 69.9(2)
C8 C3 Fe1 129.6(3)
C26 C25 S6 107.7(3)
C4 C5 C1 107.4(3)
C4 C5 C10 126.3(4)
C1 C5 C10 126.1(4)
C4 C5 Fe1 71.6(2)
C1 C5 Fe1 68.5(2)
C10 C5 Fe1 129.0(3)
C43 Fe4 C42 39.81(14)
C43 Fe4 C44 39.13(14)
C42 Fe4 C44 65.91(15)
C43 Fe4 C45 65.80(14)
C42 Fe4 C45 65.38(14)
C44 Fe4 C45 39.35(14)
C43 Fe4 C41 65.80(14)
C42 Fe4 C41 39.02(14)
C44 Fe4 C41 65.28(14)
C45 Fe4 C41 38.40(14)
C43 Fe4 S11 90.28(10)
C42 Fe4 S11 94.32(10)
C44 Fe4 S11 121.75(10)
C45 Fe4 S11 155.83(10)
C41 Fe4 S11 129.57(11)
C43 Fe4 S12 144.79(11)
C42 Fe4 S12 105.21(11)
C44 Fe4 S12 147.96(10)
C45 Fe4 S12 108.61(11)
C41 Fe4 S12 88.27(10)
S11 Fe4 S12 88.68(4)
C43 Fe4 S10 125.61(11)
C42 Fe4 S10 156.24(11)
C44 Fe4 S10 92.20(11)
C45 Fe4 S10 92.00(10)
C41 Fe4 S10 124.58(11)
S11 Fe4 S10 105.62(4)
S12 Fe4 S10 88.34(4)
C43 Fe4 Co2 107.59(10)
C42 Fe4 Co2 138.88(10)
C44 Fe4 Co2 105.82(10)
C45 Fe4 Co2 134.30(11)
C41 Fe4 Co2 171.10(10)
S11 Fe4 Co2 54.19(3)
S12 Fe4 Co2 100.15(3)
S10 Fe4 Co2 53.52(3)
S8 Co2 S10 115.47(4)
S8 Co2 S11 106.57(4)
S10 Co2 S11 106.10(4)
S8 Co2 S7 106.50(4)
S10 Co2 S7 109.50(4)
S11 Co2 S7 112.83(4)
S8 Co2 Fe3 54.69(3)
S10 Co2 Fe3 142.81(3)
S11 Co2 Fe3 111.06(3)
S7 Co2 Fe3 54.06(3)
S8 Co2 Fe4 139.06(3)
S10 Co2 Fe4 54.74(3)
S11 Co2 Fe4 53.47(3)
S7 Co2 Fe4 114.19(3)
Fe3 Co2 Fe4 158.37(3)
C34 Fe3 C33 39.33(15)
C34 Fe3 C35 38.92(14)
C33 Fe3 C35 65.43(14)
C34 Fe3 C31 65.44(15)
C33 Fe3 C31 64.99(15)
C35 Fe3 C31 39.28(15)
C34 Fe3 C32 65.26(14)
C33 Fe3 C32 38.72(15)
C35 Fe3 C32 65.06(15)
C31 Fe3 C32 38.34(15)
C34 Fe3 S7 91.25(11)
C33 Fe3 S7 93.86(11)
C35 Fe3 S7 123.18(11)
C31 Fe3 S7 156.08(11)
C32 Fe3 S7 128.16(12)
C34 Fe3 S8 124.02(11)
C33 Fe3 S8 155.03(11)
C35 Fe3 S8 90.98(10)
C31 Fe3 S8 91.80(11)
C32 Fe3 S8 125.06(12)
S7 Fe3 S8 106.56(4)
C34 Fe3 S9 145.98(11)
C33 Fe3 S9 106.71(11)
C35 Fe3 S9 146.43(11)
C31 Fe3 S9 107.19(11)
C32 Fe3 S9 88.27(11)
S7 Fe3 S9 88.96(4)
S8 Fe3 S9 88.24(4)
C34 Fe3 Co2 106.97(10)
C33 Fe3 Co2 137.81(11)
C35 Fe3 Co2 105.59(10)
C31 Fe3 Co2 134.63(11)
C32 Fe3 Co2 170.57(11)
S7 Fe3 Co2 55.01(3)
S8 Fe3 Co2 53.81(3)
S9 Fe3 Co2 100.89(3)
C51 S7 Fe3 106.53(13)
C51 S7 Co2 105.76(13)
Fe3 S7 Co2 70.93(3)
C55 S12 C58 102.60(19)
C55 S12 Fe4 103.81(13)
C58 S12 Fe4 104.30(12)
C57 S11 Fe4 105.55(13)
C57 S11 Co2 108.04(14)
Fe4 S11 Co2 72.34(3)
C56 S10 Co2 110.98(13)
C56 S10 Fe4 106.62(13)
Co2 S10 Fe4 71.75(3)
C54 S8 Co2 112.75(14)
C54 S8 Fe3 105.57(14)
Co2 S8 Fe3 71.50(3)
C52 S9 C53 101.8(2)
C52 S9 Fe3 104.48(16)
C53 S9 Fe3 104.92(15)
C43 C44 C45 108.3(3)
C43 C44 C49 126.6(3)
C45 C44 C49 124.8(3)
C43 C44 Fe4 70.0(2)
C45 C44 Fe4 71.4(2)
C49 C44 Fe4 129.4(3)
C41 C45 C44 108.0(3)
C41 C45 C50 126.4(4)
C44 C45 C50 125.4(4)
C41 C45 Fe4 71.4(2)
C44 C45 Fe4 69.2(2)
C50 C45 Fe4 128.2(3)
C53 C54 S8 111.8(3)
C52 C51 S7 110.7(3)
C32 C33 C34 107.9(3)
C32 C33 C38 126.6(4)
C34 C33 C38 125.1(4)
C32 C33 Fe3 71.6(2)
C34 C33 Fe3 70.0(2)
C38 C33 Fe3 129.1(3)
C54 C53 S9 108.3(3)
C45 C41 C42 108.0(3)
C45 C41 C46 125.8(4)
C42 C41 C46 126.2(4)
C45 C41 Fe4 70.2(2)
C42 C41 Fe4 68.7(2)
C46 C41 Fe4 126.9(3)
C55 C56 S10 111.1(3)
C57 C58 S12 107.7(3)
C41 C42 C43 108.0(3)
C41 C42 C47 125.0(4)
C43 C42 C47 126.8(3)
C41 C42 Fe4 72.3(2)
C43 C42 Fe4 69.8(2)
C47 C42 Fe4 126.9(3)
C51 C52 S9 111.3(3)
C44 C43 C42 107.7(3)
C44 C43 C48 126.5(4)
C42 C43 C48 125.6(3)
C44 C43 Fe4 70.9(2)
C42 C43 Fe4 70.4(2)
C48 C43 Fe4 128.2(3)
C58 C57 S11 112.6(3)
C31 C32 C33 108.2(3)
C31 C32 C37 126.3(4)
C33 C32 C37 125.4(4)
C31 C32 Fe3 70.2(2)
C33 C32 Fe3 69.6(2)
C37 C32 Fe3 129.3(3)
C56 C55 S12 111.8(3)
C32 C31 C35 108.3(3)
C32 C31 C36 126.3(4)
C35 C31 C36 125.1(4)
C32 C31 Fe3 71.5(2)
C35 C31 Fe3 70.1(2)
C36 C31 Fe3 129.2(3)
C35 C34 C33 108.0(3)
C35 C34 C39 126.6(4)
C33 C34 C39 125.1(4)
C35 C34 Fe3 71.0(2)
C33 C34 Fe3 70.7(2)
C39 C34 Fe3 128.7(3)
C34 C35 C31 107.6(3)
C34 C35 C40 127.2(4)
C31 C35 C40 124.6(4)
C34 C35 Fe3 70.1(2)
C31 C35 Fe3 70.6(2)
C40 C35 Fe3 131.5(3)
F10 P2 F7 90.32(17)
F10 P2 F8 89.52(16)
F7 P2 F8 179.36(16)
F10 P2 F9 179.09(17)
F7 P2 F9 90.49(17)
F8 P2 F9 89.66(16)
F10 P2 F12 90.44(13)
F7 P2 F12 90.42(14)
F8 P2 F12 90.20(14)
F9 P2 F12 89.97(14)
F10 P2 F11 89.58(14)
F7 P2 F11 89.69(14)
F8 P2 F11 89.69(14)
F9 P2 F11 90.00(14)
F12 P2 F11 179.88(18)
F22 P4 F23 89.3(2)
F22 P4 F19 179.4(2)
F23 P4 F19 91.2(2)
F22 P4 F20 90.8(2)
F23 P4 F20 179.7(2)
F19 P4 F20 88.7(2)
F22 P4 F24 90.94(19)
F23 P4 F24 89.72(19)
F19 P4 F24 89.41(18)
F20 P4 F24 90.55(18)
F22 P4 F21 89.26(19)
F23 P4 F21 90.6(2)
F19 P4 F21 90.38(19)
F20 P4 F21 89.1(2)
F24 P4 F21 179.59(19)
F15' P3 F17 125.2(8)
F15' P3 F18 129.8(9)
F17 P3 F18 103.9(8)
F15' P3 F14' 99.7(8)
F17 P3 F14' 133.6(8)
F18 P3 F14' 30.2(6)
F15' P3 F13 68.7(7)
F17 P3 F13 99.8(7)
F18 P3 F13 95.6(8)
F14' P3 F13 84.8(8)
F15' P3 F16 100.6(6)
F17 P3 F16 89.8(4)
F18 P3 F16 88.1(4)
F14' P3 F16 93.1(4)
F13 P3 F16 168.5(6)
F15' P3 F17' 91.5(7)
F17 P3 F17' 33.9(6)
F18 P3 F17' 137.8(8)
F14' P3 F17' 166.2(8)
F13 P3 F17' 91.9(7)
F16 P3 F17' 92.6(4)
F15' P3 F15 38.8(6)
F17 P3 F15 90.0(6)
F18 P3 F15 164.5(6)
F14' P3 F15 136.3(7)
F13 P3 F15 88.4(7)
F16 P3 F15 85.3(3)
F17' P3 F15 56.7(5)
F15' P3 F13' 90.9(7)
F17 P3 F13' 80.7(6)
F18 P3 F13' 87.1(8)
F14' P3 F13' 88.2(8)
F13 P3 F13' 23.6(8)
F16 P3 F13' 167.9(5)
F17' P3 F13' 83.6(7)
F15 P3 F13' 102.0(7)
F15' P3 F14 48.2(6)
F17 P3 F14 169.2(6)
F18 P3 F14 84.6(6)
F14' P3 F14 55.7(6)
F13 P3 F14 85.7(6)
F16 P3 F14 83.8(3)
F17' P3 F14 137.5(6)
F15 P3 F14 80.8(4)
F13' P3 F14 106.7(5)
F15' P3 F18' 169.5(6)
F17 P3 F18' 49.7(6)
F18 P3 F18' 54.3(6)
F14' P3 F18' 84.1(6)
F13 P3 F18' 102.2(7)
F16 P3 F18' 88.9(3)
F17' P3 F18' 83.5(6)
F15 P3 F18' 139.4(5)
F13' P3 F18' 79.3(6)
F14 P3 F18' 138.5(5)

loop_
_geom_bond_atom_site_label_1
_geom_bond_atom_site_label_2
_geom_bond_distance
Fe1 C1 2.092(4)
Fe1 C2 2.128(4)
Fe1 C5 2.143(4)
Fe1 C3 2.145(4)
Fe1 C4 2.167(4)
Fe1 S1 2.2070(11)
Fe1 S2 2.2249(10)
Fe1 S3 2.2321(10)
Fe1 Co1 2.5765(7)
Fe2 C15 2.110(4)
Fe2 C14 2.119(4)
Fe2 C11 2.123(4)
Fe2 C13 2.139(4)
Fe2 C12 2.151(4)
Fe2 S5 2.2128(11)
Fe2 S4 2.2254(10)
Fe2 S6 2.2326(11)
Fe2 Co1 2.5747(7)
Co1 S1 2.1974(10)
Co1 S4 2.2031(10)
Co1 S5 2.2203(10)
Co1 S2 2.2292(10)
S4 C26 1.828(4)
S1 C24 1.826(4)
S2 C22 1.837(4)
S5 C28 1.831(4)
S3 C21 1.812(4)
S3 C23 1.819(4)
S6 C27 1.815(5)
S6 C25 1.823(4)
P1 F4 1.567(4)
P1 F5 1.577(3)
P1 F6 1.587(3)
P1 F2 1.594(3)
P1 F1 1.597(4)
P1 F3 1.599(3)
C15 C14 1.415(5)
C15 C11 1.427(5)
C15 C20 1.460(5)
C14 C13 1.440(5)
C14 C19 1.490(5)
C11 C12 1.425(6)
C11 C16 1.501(5)
C1 C5 1.421(6)
C1 C2 1.436(5)
C1 C6 1.504(5)
C28 C27 1.514(6)
C22 C21 1.513(6)
C24 C23 1.494(6)
C2 C3 1.420(6)
C2 C7 1.481(6)
C12 C13 1.415(6)
C12 C17 1.498(6)
C13 C18 1.491(5)
C10 C5 1.494(6)
C4 C3 1.413(6)
C4 C5 1.421(6)
C4 C9 1.499(6)
C26 C25 1.505(6)
C3 C8 1.490(5)
Fe4 C43 2.108(4)
Fe4 C42 2.116(4)
Fe4 C44 2.120(4)
Fe4 C45 2.150(4)
Fe4 C41 2.164(4)
Fe4 S11 2.2024(10)
Fe4 S12 2.2335(10)
Fe4 S10 2.2455(10)
Fe4 Co2 2.6117(7)
Co2 S8 2.2061(10)
Co2 S10 2.2111(10)
Co2 S11 2.2226(10)
Co2 S7 2.2467(10)
Co2 Fe3 2.5921(7)
Fe3 C34 2.121(4)
Fe3 C33 2.131(4)
Fe3 C35 2.133(4)
Fe3 C31 2.140(4)
Fe3 C32 2.157(4)
Fe3 S7 2.2205(10)
Fe3 S8 2.2306(10)
Fe3 S9 2.2375(11)
S7 C51 1.835(4)
S12 C55 1.814(4)
S12 C58 1.817(4)
S11 C57 1.827(4)
S10 C56 1.845(4)
S8 C54 1.826(4)
S9 C52 1.800(5)
S9 C53 1.827(4)
C44 C43 1.416(5)
C44 C45 1.438(5)
C44 C49 1.498(5)
C45 C41 1.419(5)
C45 C50 1.497(5)
C54 C53 1.493(6)
C51 C52 1.520(6)
C33 C32 1.422(6)
C33 C34 1.431(5)
C33 C38 1.496(6)
C48 C43 1.492(5)
C41 C42 1.430(5)
C41 C46 1.491(5)
C56 C55 1.501(5)
C58 C57 1.498(6)
C42 C43 1.438(5)
C42 C47 1.503(5)
C39 C34 1.496(5)
C32 C31 1.411(6)
C32 C37 1.502(6)
C31 C35 1.436(5)
C31 C36 1.498(6)
C40 C35 1.479(5)
C34 C35 1.417(5)
P2 F10 1.588(3)
P2 F7 1.588(3)
P2 F8 1.592(3)
P2 F9 1.592(3)
P2 F12 1.603(2)
P2 F11 1.608(2)
P4 F22 1.568(3)
P4 F23 1.571(3)
P4 F19 1.575(3)
P4 F20 1.582(3)
P4 F24 1.586(3)
P4 F21 1.593(3)
P3 F15' 1.394(8)
P3 F17 1.438(7)
P3 F18 1.524(10)
P3 F14' 1.535(11)
P3 F13 1.537(15)
P3 F16 1.587(3)
P3 F17' 1.625(10)
P3 F15 1.668(7)
P3 F13' 1.680(17)
P3 F14 1.716(7)
P3 F18' 1.727(8)

loop_
_platon_squeeze_void_nr
_platon_squeeze_void_average_x
_platon_squeeze_void_average_y
_platon_squeeze_void_average_z
_platon_squeeze_void_volume
_platon_squeeze_void_count_electrons
_platon_squeeze_void_content
1 0.000 0.000 0.500 315 119 ' '
2 0.500 0.000 0.500 316 115 ' '
3 1.000 0.500 1.000 315 119 ' '
4 0.500 0.500 1.000 316 115 ' '
